data_2012495
loop_
_publ_author_name
'Newman, Jacob M.'
'Papadakis, Markos M.'
'Thompson, Hugh W.'
'Lalancette, Roger A.'

_publ_section_title
;
 1'-Acetylferrocene-1-carboxylic acid: an instance of hydrogen bonding
 in the rare dimeric acid-to-ketone mode
;
_journal_issue 2
_journal_name_full 'Acta Crystallographica Section C'
_journal_page_first m89
_journal_page_last m91
_journal_paper_doi 10.1107/S0108270101021771
_journal_volume 58
_journal_year 2002
_chemical_formula_iupac '[Fe (C6 H5 O2) (C7 H7 O)]'
_chemical_formula_moiety 'C13 H12 Fe O3'
_chemical_formula_sum 'C13 H12 Fe O3'
_chemical_formula_weight 272.08
_chemical_melting_point 431
_chemical_name_systematic
;
1-Acetylferrocene-1'-carboxylic acid
;
_space_group_IT_number 14
_symmetry_cell_setting monoclinic
_symmetry_space_group_name_Hall '-P 2ybc'
_symmetry_space_group_name_H-M 'P 1 21/c 1'
_atom_sites_solution_hydrogens geom
_atom_sites_solution_primary direct
_atom_sites_solution_secondary difmap
_audit_creation_method SHELXL-97
_cell_angle_alpha 90.00
_cell_angle_beta 92.290(16)
_cell_angle_gamma 90.00
_cell_formula_units_Z 4
_cell_length_a 9.331(5)
_cell_length_b 8.769(5)
_cell_length_c 13.616(8)
_cell_measurement_reflns_used 26
_cell_measurement_temperature 296(2)
_cell_measurement_theta_max 8.4
_cell_measurement_theta_min 2.7
_cell_volume 1113.2(11)
_computing_cell_refinement XSCANS
_computing_data_collection 'XSCANS (Siemens, 1996)'
_computing_data_reduction XSCANS
_computing_molecular_graphics SHELXTL
_computing_publication_material SHELXTL
_computing_structure_refinement SHELXTL
_computing_structure_solution 'SHELXTL (Sheldrick, 1997)'
_diffrn_ambient_temperature 296(2)
_diffrn_measured_fraction_theta_full .999
_diffrn_measured_fraction_theta_max .999
_diffrn_measurement_device_type 'Siemens P4'
_diffrn_measurement_method 2\q/\q
_diffrn_radiation_monochromator graphite
_diffrn_radiation_source 'fine-focus sealed tube'
_diffrn_radiation_type MoK\a
_diffrn_radiation_wavelength .71073
_diffrn_reflns_av_R_equivalents .034
_diffrn_reflns_av_sigmaI/netI .066
_diffrn_reflns_limit_h_max 1
_diffrn_reflns_limit_h_min -11
_diffrn_reflns_limit_k_max 1
_diffrn_reflns_limit_k_min -10
_diffrn_reflns_limit_l_max 16
_diffrn_reflns_limit_l_min -16
_diffrn_reflns_number 2676
_diffrn_reflns_theta_full 24.99
_diffrn_reflns_theta_max 24.99
_diffrn_reflns_theta_min 2.18
_diffrn_standards_decay_% 'variation <2\%'
_diffrn_standards_interval_count 97
_diffrn_standards_number 3
_exptl_absorpt_coefficient_mu 1.345
_exptl_absorpt_correction_T_max .92
_exptl_absorpt_correction_T_min .68
_exptl_absorpt_correction_type numerical
_exptl_absorpt_process_details '(SHELXTL; Sheldrick, 1997)'
_exptl_crystal_colour red--orange
_exptl_crystal_density_diffrn 1.623
_exptl_crystal_density_method 'not measured'
_exptl_crystal_description 'flat plate'
_exptl_crystal_F_000 560
_exptl_crystal_size_max .42
_exptl_crystal_size_mid .30
_exptl_crystal_size_min .06
_refine_diff_density_max .30
_refine_diff_density_min -.31
_refine_ls_extinction_method none
_refine_ls_goodness_of_fit_ref 1.03
_refine_ls_hydrogen_treatment constr
_refine_ls_matrix_type full
_refine_ls_number_parameters 155
_refine_ls_number_reflns 1957
_refine_ls_number_restraints 0
_refine_ls_restrained_S_all 1.03
_refine_ls_R_factor_all .070
_refine_ls_R_factor_gt .042
_refine_ls_shift/su_max <0.001
_refine_ls_shift/su_mean .00
_refine_ls_structure_factor_coef Fsqd
_refine_ls_weighting_details 'calc w = 1/[\s^2^(Fo^2^)+(0.0340P)^2^+0.3257P] where P = (Fo^2^+2Fc^2^)/3'
_refine_ls_weighting_scheme calc
_refine_ls_wR_factor_gt .085
_refine_ls_wR_factor_ref .095
_reflns_number_gt 1441
_reflns_number_total 1957
_reflns_threshold_expression I>2\s(I)
_cod_data_source_file fr1360.cif
_cod_data_source_block I
_cod_original_sg_symbol_H-M 'P 21/c'
_cod_database_code 2012495
_cod_database_fobs_code 2012495

loop_
_symmetry_equiv_pos_as_xyz
'x, y, z'
'-x, y+1/2, -z+1/2'
'-x, -y, -z'
'x, -y-1/2, z-1/2'

loop_
_atom_site_label
_atom_site_fract_x
_atom_site_fract_y
_atom_site_fract_z
_atom_site_U_iso_or_equiv
_atom_site_adp_type
_atom_site_calc_flag
_atom_site_refinement_flags
_atom_site_occupancy
_atom_site_disorder_assembly
_atom_site_disorder_group
_atom_site_type_symbol
Fe1 .30043(6) .14200(6) .84878(4) .02607(18) Uani d . 1 . . Fe
O1 .0382(3) .2786(3) 1.0421(2) .0432(7) Uani d . 1 . . O
O2 .3090(3) .5335(4) .9714(2) .0606(10) Uani d . 1 . . O
O3 .1319(3) .5328(3) .85491(19) .0430(8) Uani d . 1 . . O
C1 .1279(4) .0974(4) .9329(3) .0290(9) Uani d . 1 . . C
C2 .1219(4) .0065(5) .8436(3) .0356(10) Uani d . 1 . . C
C3 .2457(5) -.0860(5) .8445(3) .0375(10) Uani d . 1 . . C
C4 .3299(5) -.0548(4) .9306(3) .0362(10) Uani d . 1 . . C
C5 .2599(4) .0596(4) .9858(3) .0325(9) Uani d . 1 . . C
C6 .3286(4) .3709(4) .8323(2) .0312(9) Uani d . 1 . . C
C7 .2763(5) .3046(5) .7421(3) .0361(10) Uani d . 1 . . C
C8 .3794(5) .1943(5) .7131(3) .0424(11) Uani d . 1 . . C
C9 .4925(5) .1923(5) .7861(3) .0438(11) Uani d . 1 . . C
C10 .4631(4) .3014(5) .8596(3) .0376(10) Uani d . 1 . . C
C11 .0244(4) .2142(5) .9612(3) .0338(9) Uani d . 1 . . C
C12 -.0973(4) .2525(5) .8903(3) .0468(11) Uani d . 1 . . C
C13 .2584(4) .4872(5) .8935(3) .0343(9) Uani d . 1 . . C
H3A .0929 .5888 .8940 .064 Uiso calc R 1 . . H
H2 .0449 .0079 .7925 .043 Uiso calc R 1 . . H
H3 .2704 -.1583 .7930 .045 Uiso calc R 1 . . H
H4 .4226 -.1017 .9486 .043 Uiso calc R 1 . . H
H5 .2944 .1030 1.0487 .039 Uiso calc R 1 . . H
H7 .1869 .3311 .7059 .043 Uiso calc R 1 . . H
H8 .3724 .1302 .6542 .051 Uiso calc R 1 . . H
H9 .5766 .1253 .7862 .053 Uiso calc R 1 . . H
H10 .5233 .3243 .9183 .045 Uiso calc R 1 . . H
H12A -.1419 .3456 .9103 .056 Uiso calc R 1 . . H
H12B -.1666 .1715 .8895 .056 Uiso calc R 1 . . H
H12C -.0615 .2651 .8257 .056 Uiso calc R 1 . . H

loop_
_atom_site_aniso_label
_atom_site_aniso_U_11
_atom_site_aniso_U_22
_atom_site_aniso_U_33
_atom_site_aniso_U_12
_atom_site_aniso_U_13
_atom_site_aniso_U_23
Fe1 .0265(3) .0264(3) .0253(3) -.0008(3) .0019(2) -.0006(3)
O1 .0424(18) .0471(18) .0405(16) .0076(16) .0054(14) -.0065(15)
O2 .049(2) .068(2) .0631(19) .0134(19) -.0179(17) -.0315(19)
O3 .0418(18) .0424(18) .0443(15) .0145(15) -.0039(14) -.0077(14)
C1 .027(2) .033(2) .0277(18) -.0047(18) .0039(16) .0008(16)
C2 .037(2) .033(2) .037(2) -.011(2) .0012(18) -.0031(19)
C3 .042(2) .026(2) .044(2) -.003(2) .005(2) -.0039(18)
C4 .038(2) .029(2) .041(2) .006(2) .0020(19) .0089(19)
C5 .035(2) .034(2) .0281(18) .000(2) .0019(17) .0048(18)
C6 .034(2) .027(2) .033(2) -.002(2) .0005(17) .0007(18)
C7 .046(3) .035(2) .0270(19) -.006(2) .0067(18) .0071(17)
C8 .058(3) .037(2) .032(2) -.001(2) .015(2) .0004(19)
C9 .036(3) .043(2) .054(3) .003(2) .019(2) .002(2)
C10 .027(2) .038(2) .049(2) -.007(2) .0062(19) -.002(2)
C11 .033(2) .035(2) .034(2) -.003(2) .0058(18) .0080(19)
C12 .034(2) .052(3) .054(3) .006(2) .000(2) .004(2)
C13 .030(2) .033(2) .040(2) -.007(2) .0015(19) .0014(19)

loop_
_atom_type_symbol
_atom_type_description
_atom_type_scat_dispersion_real
_atom_type_scat_dispersion_imag
_atom_type_scat_source
C C .0033 .0016 'International Tables Vol C Tables 4.2.6.8 and 6.1.1.4'
H H .0000 .0000 'International Tables Vol C Tables 4.2.6.8 and 6.1.1.4'
O O .0106 .0060 'International Tables Vol C Tables 4.2.6.8 and 6.1.1.4'
Fe Fe .3463 .8444 'International Tables Vol C Tables 4.2.6.8 and 6.1.1.4'

loop_
_geom_angle_atom_site_label_1
_geom_angle_atom_site_label_2
_geom_angle_atom_site_label_3
_geom_angle
_geom_angle_publ_flag
C6 Fe1 C2 132.61(16) ?
C7 Fe1 C2 108.34(17) ?
C6 Fe1 C5 118.47(15) ?
C7 Fe1 C5 151.02(16) ?
C2 Fe1 C5 69.31(16) ?
C6 Fe1 C1 110.90(15) ?
C7 Fe1 C1 117.64(16) ?
C6 Fe1 C9 68.04(16) ?
C7 Fe1 C9 68.25(18) ?
C2 Fe1 C9 146.07(17) ?
C5 Fe1 C9 130.30(17) ?
C1 Fe1 C9 170.48(16) ?
C7 Fe1 C10 68.76(17) ?
C2 Fe1 C10 172.50(17) ?
C5 Fe1 C10 109.63(16) ?
C1 Fe1 C10 132.90(16) ?
C6 Fe1 C3 169.74(15) ?
C7 Fe1 C3 129.52(16) ?
C5 Fe1 C3 68.26(16) ?
C1 Fe1 C3 68.42(16) ?
C9 Fe1 C3 114.42(18) ?
C10 Fe1 C3 146.97(17) ?
C6 Fe1 C4 150.08(16) ?
C7 Fe1 C4 167.26(15) ?
C2 Fe1 C4 67.91(17) ?
C1 Fe1 C4 68.29(16) ?
C9 Fe1 C4 107.61(18) ?
C10 Fe1 C4 116.45(17) ?
C6 Fe1 C8 68.35(15) ?
C2 Fe1 C8 114.66(17) ?
C5 Fe1 C8 167.60(17) ?
C1 Fe1 C8 149.02(17) ?
C10 Fe1 C8 68.04(17) ?
C3 Fe1 C8 106.65(17) ?
C4 Fe1 C8 128.51(17) ?
C5 C1 C2 107.2(3) ?
C5 C1 C11 125.9(3) ?
C2 C1 C11 126.8(3) ?
C5 C1 Fe1 69.4(2) ?
C2 C1 Fe1 69.0(2) ?
C11 C1 Fe1 123.6(3) ?
C3 C2 C1 107.7(3) ?
C3 C2 Fe1 70.6(2) ?
C1 C2 Fe1 69.4(2) ?
C2 C3 C4 108.9(4) ?
C2 C3 Fe1 69.2(2) ?
C4 C3 Fe1 70.1(2) ?
C3 C4 C5 108.8(4) ?
C3 C4 Fe1 69.9(2) ?
C5 C4 Fe1 69.1(2) ?
C4 C5 C1 107.4(3) ?
C4 C5 Fe1 70.3(2) ?
C1 C5 Fe1 69.5(2) ?
C7 C6 C10 108.4(4) ?
C7 C6 C13 128.2(4) ?
C10 C6 C13 123.3(3) ?
C7 C6 Fe1 69.7(2) ?
C10 C6 Fe1 70.6(2) ?
C13 C6 Fe1 123.6(3) ?
C6 C7 C8 107.5(4) ?
C6 C7 Fe1 69.4(2) ?
C8 C7 Fe1 70.6(2) ?
C9 C8 C7 107.8(4) ?
C9 C8 Fe1 69.7(2) ?
C7 C8 Fe1 68.7(2) ?
C10 C9 C8 109.0(4) ?
C10 C9 Fe1 69.9(2) ?
C8 C9 Fe1 70.1(2) ?
C9 C10 C6 107.3(4) ?
C9 C10 Fe1 69.8(2) ?
C6 C10 Fe1 68.6(2) ?
O1 C11 C1 120.3(3) ?
O1 C11 C12 121.3(4) ?
C1 C11 C12 118.4(4) ?
O2 C13 O3 123.4(4) ?
O2 C13 C6 123.7(4) y
O3 C13 C6 112.9(3) y
C13 O3 H3A 109.5 ?
C3 C2 H2 126.2 ?
C1 C2 H2 126.2 ?
Fe1 C2 H2 126.2 ?
C2 C3 H3 125.5 ?
C4 C3 H3 125.5 ?
Fe1 C3 H3 125.5 ?
C3 C4 H4 125.6 ?
C5 C4 H4 125.6 ?
Fe1 C4 H4 125.6 ?
C4 C5 H5 126.3 ?
C1 C5 H5 126.3 ?
Fe1 C5 H5 126.3 ?
C6 C7 H7 126.2 ?
C8 C7 H7 126.2 ?
Fe1 C7 H7 126.2 ?
C9 C8 H8 126.1 ?
C7 C8 H8 126.1 ?
Fe1 C8 H8 126.1 ?
C10 C9 H9 125.5 ?
C8 C9 H9 125.5 ?
Fe1 C9 H9 125.5 ?
C9 C10 H10 126.4 ?
C6 C10 H10 126.4 ?
Fe1 C10 H10 126.4 ?
C11 C12 H12A 109.5 ?
C11 C12 H12B 109.5 ?
H12A C12 H12B 109.5 ?
C11 C12 H12C 109.5 ?
H12A C12 H12C 109.5 ?
H12B C12 H12C 109.5 ?

loop_
_geom_bond_atom_site_label_1
_geom_bond_atom_site_label_2
_geom_bond_site_symmetry_2
_geom_bond_distance
_geom_bond_publ_flag
Fe1 C6 . 2.038(4) ?
Fe1 C7 . 2.042(4) ?
Fe1 C2 . 2.046(4) ?
Fe1 C5 . 2.050(4) ?
Fe1 C1 . 2.050(4) ?
Fe1 C9 . 2.063(4) ?
Fe1 C10 . 2.064(4) ?
Fe1 C3 . 2.064(4) ?
Fe1 C4 . 2.066(4) ?
Fe1 C8 . 2.067(4) ?
O1 C11 . 1.240(5) ?
O2 C13 . 1.214(4) y
O3 C13 . 1.334(5) y
C1 C5 . 1.440(5) ?
C1 C2 . 1.453(5) ?
C1 C11 . 1.469(6) ?
C2 C3 . 1.412(6) ?
C3 C4 . 1.412(5) ?
C4 C5 . 1.427(5) ?
C6 C7 . 1.428(5) ?
C6 C10 . 1.430(5) ?
C6 C13 . 1.485(5) ?
C7 C8 . 1.430(6) ?
C8 C9 . 1.420(6) ?
C9 C10 . 1.419(6) ?
C11 C12 . 1.500(5) ?
O3 H3A . .8200 ?
C2 H2 . .9800 ?
C3 H3 . .9800 ?
C4 H4 . .9800 ?
C5 H5 . .9800 ?
C7 H7 . .9800 ?
C8 H8 . .9800 ?
C9 H9 . .9800 ?
C10 H10 . .9800 ?
C12 H12A . .9600 ?
C12 H12B . .9600 ?
C12 H12C . .9600 ?

loop_
_geom_torsion_atom_site_label_1
_geom_torsion_atom_site_label_2
_geom_torsion_atom_site_label_3
_geom_torsion_atom_site_label_4
_geom_torsion
C6 Fe1 C1 C5 -109.8(2)
C7 Fe1 C1 C5 -154.4(2)
C2 Fe1 C1 C5 118.8(3)
C10 Fe1 C1 C5 -68.5(3)
C3 Fe1 C1 C5 81.2(2)
C4 Fe1 C1 C5 38.1(2)
C8 Fe1 C1 C5 167.8(3)
C6 Fe1 C1 C2 131.4(2)
C7 Fe1 C1 C2 86.8(3)
C5 Fe1 C1 C2 -118.8(3)
C10 Fe1 C1 C2 172.7(2)
C3 Fe1 C1 C2 -37.6(2)
C4 Fe1 C1 C2 -80.7(3)
C8 Fe1 C1 C2 49.0(4)
C6 Fe1 C1 C11 10.4(3)
C7 Fe1 C1 C11 -34.1(4)
C2 Fe1 C1 C11 -121.0(4)
C5 Fe1 C1 C11 120.2(4)
C10 Fe1 C1 C11 51.7(4)
C3 Fe1 C1 C11 -158.6(3)
C4 Fe1 C1 C11 158.3(3)
C8 Fe1 C1 C11 -72.0(4)
C5 C1 C2 C3 1.4(4)
C11 C1 C2 C3 177.4(4)
Fe1 C1 C2 C3 60.5(3)
C5 C1 C2 Fe1 -59.2(3)
C11 C1 C2 Fe1 116.9(4)
C6 Fe1 C2 C3 169.4(2)
C7 Fe1 C2 C3 130.3(2)
C5 Fe1 C2 C3 -80.4(2)
C1 Fe1 C2 C3 -118.4(3)
C9 Fe1 C2 C3 52.2(4)
C4 Fe1 C2 C3 -36.7(2)
C8 Fe1 C2 C3 86.8(3)
C6 Fe1 C2 C1 -72.1(3)
C7 Fe1 C2 C1 -111.3(2)
C5 Fe1 C2 C1 38.0(2)
C9 Fe1 C2 C1 170.7(3)
C3 Fe1 C2 C1 118.4(3)
C4 Fe1 C2 C1 81.7(2)
C8 Fe1 C2 C1 -154.7(2)
C1 C2 C3 C4 -.7(5)
Fe1 C2 C3 C4 59.0(3)
C1 C2 C3 Fe1 -59.7(3)
C6 Fe1 C3 C2 -49.4(10)
C7 Fe1 C3 C2 -69.8(3)
C5 Fe1 C3 C2 83.3(3)
C1 Fe1 C3 C2 38.9(2)
C9 Fe1 C3 C2 -151.0(2)
C10 Fe1 C3 C2 176.1(3)
C4 Fe1 C3 C2 120.4(3)
C8 Fe1 C3 C2 -108.7(3)
C6 Fe1 C3 C4 -169.8(8)
C7 Fe1 C3 C4 169.8(2)
C2 Fe1 C3 C4 -120.4(3)
C5 Fe1 C3 C4 -37.1(2)
C1 Fe1 C3 C4 -81.5(3)
C9 Fe1 C3 C4 88.6(3)
C10 Fe1 C3 C4 55.8(4)
C8 Fe1 C3 C4 130.9(3)
C2 C3 C4 C5 -.2(5)
Fe1 C3 C4 C5 58.3(3)
C2 C3 C4 Fe1 -58.5(3)
C6 Fe1 C4 C3 176.4(3)
C7 Fe1 C4 C3 -38.3(9)
C2 Fe1 C4 C3 36.9(2)
C5 Fe1 C4 C3 120.5(4)
C1 Fe1 C4 C3 81.9(3)
C9 Fe1 C4 C3 -107.2(3)
C10 Fe1 C4 C3 -149.8(2)
C8 Fe1 C4 C3 -67.7(3)
C6 Fe1 C4 C5 55.9(4)
C7 Fe1 C4 C5 -158.8(7)
C2 Fe1 C4 C5 -83.6(3)
C1 Fe1 C4 C5 -38.6(2)
C9 Fe1 C4 C5 132.3(2)
C10 Fe1 C4 C5 89.7(3)
C3 Fe1 C4 C5 -120.5(4)
C8 Fe1 C4 C5 171.8(2)
C3 C4 C5 C1 1.1(4)
Fe1 C4 C5 C1 59.8(3)
C3 C4 C5 Fe1 -58.8(3)
C2 C1 C5 C4 -1.5(4)
C11 C1 C5 C4 -177.6(4)
Fe1 C1 C5 C4 -60.4(3)
C2 C1 C5 Fe1 58.9(3)
C11 C1 C5 Fe1 -117.2(4)
C6 Fe1 C5 C4 -152.0(2)
C7 Fe1 C5 C4 170.5(3)
C2 Fe1 C5 C4 79.8(3)
C1 Fe1 C5 C4 118.2(3)
C9 Fe1 C5 C4 -67.6(3)
C10 Fe1 C5 C4 -108.1(3)
C3 Fe1 C5 C4 36.6(2)
C8 Fe1 C5 C4 -31.2(9)
C6 Fe1 C5 C1 89.8(2)
C7 Fe1 C5 C1 52.3(4)
C2 Fe1 C5 C1 -38.4(2)
C9 Fe1 C5 C1 174.2(2)
C10 Fe1 C5 C1 133.7(2)
C3 Fe1 C5 C1 -81.6(2)
C4 Fe1 C5 C1 -118.2(3)
C8 Fe1 C5 C1 -149.5(7)
C2 Fe1 C6 C7 -66.0(3)
C5 Fe1 C6 C7 -153.3(2)
C1 Fe1 C6 C7 -108.5(2)
C9 Fe1 C6 C7 81.7(3)
C10 Fe1 C6 C7 119.2(3)
C3 Fe1 C6 C7 -24.3(10)
C4 Fe1 C6 C7 169.0(3)
C8 Fe1 C6 C7 38.2(3)
C7 Fe1 C6 C10 -119.2(3)
C2 Fe1 C6 C10 174.8(2)
C5 Fe1 C6 C10 87.5(3)
C1 Fe1 C6 C10 132.3(2)
C9 Fe1 C6 C10 -37.6(2)
C3 Fe1 C6 C10 -143.5(9)
C4 Fe1 C6 C10 49.8(4)
C8 Fe1 C6 C10 -81.0(3)
C7 Fe1 C6 C13 123.1(4)
C2 Fe1 C6 C13 57.1(4)
C5 Fe1 C6 C13 -30.2(4)
C1 Fe1 C6 C13 14.6(4)
C9 Fe1 C6 C13 -155.3(4)
C10 Fe1 C6 C13 -117.7(4)
C3 Fe1 C6 C13 98.8(9)
C4 Fe1 C6 C13 -67.9(5)
C8 Fe1 C6 C13 161.3(4)
C10 C6 C7 C8 -.4(4)
C13 C6 C7 C8 -177.9(4)
Fe1 C6 C7 C8 -60.6(3)
C10 C6 C7 Fe1 60.2(3)
C13 C6 C7 Fe1 -117.3(4)
C2 Fe1 C7 C6 134.9(2)
C5 Fe1 C7 C6 54.7(4)
C1 Fe1 C7 C6 90.6(3)
C9 Fe1 C7 C6 -81.1(3)
C10 Fe1 C7 C6 -37.7(2)
C3 Fe1 C7 C6 174.6(2)
C4 Fe1 C7 C6 -154.4(7)
C8 Fe1 C7 C6 -118.3(4)
C6 Fe1 C7 C8 118.3(4)
C2 Fe1 C7 C8 -106.8(3)
C5 Fe1 C7 C8 173.0(3)
C1 Fe1 C7 C8 -151.0(3)
C9 Fe1 C7 C8 37.2(3)
C10 Fe1 C7 C8 80.6(3)
C3 Fe1 C7 C8 -67.1(3)
C4 Fe1 C7 C8 -36.0(9)
C6 C7 C8 C9 .8(5)
Fe1 C7 C8 C9 -59.0(3)
C6 C7 C8 Fe1 59.8(3)
C6 Fe1 C8 C9 81.2(3)
C7 Fe1 C8 C9 119.6(4)
C2 Fe1 C8 C9 -150.6(3)
C5 Fe1 C8 C9 -44.5(9)
C1 Fe1 C8 C9 176.0(3)
C10 Fe1 C8 C9 37.0(3)
C3 Fe1 C8 C9 -108.3(3)
C4 Fe1 C8 C9 -70.0(3)
C6 Fe1 C8 C7 -38.4(2)
C2 Fe1 C8 C7 89.9(3)
C5 Fe1 C8 C7 -164.0(7)
C1 Fe1 C8 C7 56.4(4)
C9 Fe1 C8 C7 -119.6(4)
C10 Fe1 C8 C7 -82.5(3)
C3 Fe1 C8 C7 132.1(3)
C4 Fe1 C8 C7 170.5(2)
C7 C8 C9 C10 -1.0(5)
Fe1 C8 C9 C10 -59.3(3)
C7 C8 C9 Fe1 58.3(3)
C6 Fe1 C9 C10 38.1(2)
C7 Fe1 C9 C10 82.4(3)
C2 Fe1 C9 C10 173.2(3)
C5 Fe1 C9 C10 -71.3(3)
C3 Fe1 C9 C10 -152.8(2)
C4 Fe1 C9 C10 -110.4(3)
C8 Fe1 C9 C10 120.1(4)
C6 Fe1 C9 C8 -82.0(3)
C7 Fe1 C9 C8 -37.7(3)
C2 Fe1 C9 C8 53.1(4)
C5 Fe1 C9 C8 168.6(2)
C10 Fe1 C9 C8 -120.1(4)
C3 Fe1 C9 C8 87.2(3)
C4 Fe1 C9 C8 129.5(3)
C8 C9 C10 C6 .7(5)
Fe1 C9 C10 C6 -58.6(3)
C8 C9 C10 Fe1 59.3(3)
C7 C6 C10 C9 -.2(4)
C13 C6 C10 C9 177.4(4)
Fe1 C6 C10 C9 59.4(3)
C7 C6 C10 Fe1 -59.6(3)
C13 C6 C10 Fe1 118.0(4)
C6 Fe1 C10 C9 -118.9(4)
C7 Fe1 C10 C9 -81.0(3)
C5 Fe1 C10 C9 129.9(3)
C1 Fe1 C10 C9 170.4(2)
C3 Fe1 C10 C9 49.9(4)
C4 Fe1 C10 C9 86.3(3)
C8 Fe1 C10 C9 -37.1(3)
C7 Fe1 C10 C6 37.9(2)
C5 Fe1 C10 C6 -111.2(2)
C1 Fe1 C10 C6 -70.7(3)
C9 Fe1 C10 C6 118.9(4)
C3 Fe1 C10 C6 168.8(3)
C4 Fe1 C10 C6 -154.8(2)
C8 Fe1 C10 C6 81.9(2)
C5 C1 C11 O1 -8.3(6)
C2 C1 C11 O1 176.4(4)
Fe1 C1 C11 O1 -95.9(4)
C5 C1 C11 C12 171.9(4)
C2 C1 C11 C12 -3.5(6)
Fe1 C1 C11 C12 84.2(4)
C7 C6 C13 O2 177.3(4)
C10 C6 C13 O2 .2(6)
Fe1 C6 C13 O2 87.8(5)
C7 C6 C13 O3 -1.0(6)
C10 C6 C13 O3 -178.2(3)
Fe1 C6 C13 O3 -90.6(4)
